data_4347710
loop_
_publ_author_name
'Sottini, Silvia'
'Poneti, Giordano'
'Ciattini, Samuele'
'Levesanos, Nikolaos'
'Ferentinos, Eleftherios'
'Krzystek, J.'
'Sorace, Lorenzo'
'Kyritsis, Panayotis'

_publ_section_title
;
 Magnetic Anisotropy of Tetrahedral Co<sup>II</sup> Single-Ion Magnets:
 Solid-State Effects.
;
_journal_issue 19
_journal_name_full 'Inorganic chemistry'
_journal_page_first 9537
_journal_page_last 9548
_journal_paper_doi 10.1021/acs.inorgchem.6b00508
_journal_volume 55
_journal_year 2016
_chemical_formula_moiety 'C24 H56 Co1 N2 P4 Se4'
_chemical_formula_sum 'C24 H56 Co N2 P4 Se4'
_chemical_formula_weight 871.35
_space_group_IT_number 2
_space_group_name_Hall '-P 1'
_space_group_name_H-M_alt 'P -1'
_symmetry_cell_setting triclinic
_symmetry_space_group_name_Hall '-P 1'
_symmetry_space_group_name_H-M 'P -1'
_atom_sites_solution_hydrogens geom
_audit_creation_date 2016-02-18T16:50:27-00:00
_audit_creation_method 'WinGX routine CIF_UPDATE'
_cell_angle_alpha 79.229(3)
_cell_angle_beta 78.362(3)
_cell_angle_gamma 69.842(3)
_cell_formula_units_Z 2
_cell_length_a 9.3170(3)
_cell_length_b 12.8796(4)
_cell_length_c 16.3511(5)
_cell_measurement_reflns_used 10194
_cell_measurement_temperature 100(2)
_cell_measurement_theta_max 31.8460
_cell_measurement_theta_min 4.3910
_cell_volume 1789.31(10)
_computing_cell_refinement
;
CrysAlisPro, Agilent Technologies,
Version 1.171.36.28 (release 01-02-2013 CrysAlis171 .NET)
(compiled Feb  1 2013,16:14:44)
;
_computing_data_collection
;
CrysAlisPro, Agilent Technologies,
Version 1.171.36.28 (release 01-02-2013 CrysAlis171 .NET)
(compiled Feb  1 2013,16:14:44)
;
_computing_data_reduction
;
CrysAlisPro, Agilent Technologies,
Version 1.171.36.28 (release 01-02-2013 CrysAlis171 .NET)
(compiled Feb  1 2013,16:14:44)
;
_computing_structure_refinement 'SHELXL-2014/7 (Sheldrick, 2014)'
_diffrn_ambient_temperature 100(2)
_diffrn_detector_area_resol_mean 16.4547
_diffrn_measured_fraction_theta_full 0.995
_diffrn_measured_fraction_theta_max 0.901
_diffrn_measurement_details
;
#__ type_ start__ end____ width___ exp.time_
  1 omega   58.00  107.00   1.0000   10.0000
omega____ theta____ kappa____ phi______ frames
    -       29.8521  179.0000  120.0000 49

#__ type_ start__ end____ width___ exp.time_
  2 omega   -2.00  102.00   1.0000   10.0000
omega____ theta____ kappa____ phi______ frames
    -       29.8521   77.0000  120.0000 104

#__ type_ start__ end____ width___ exp.time_
  3 omega   46.00   72.00   1.0000   10.0000
omega____ theta____ kappa____ phi______ frames
    -       29.8521 -179.0000   60.0000 26

#__ type_ start__ end____ width___ exp.time_
  4 omega   -4.00   35.00   1.0000   10.0000
omega____ theta____ kappa____ phi______ frames
    -       29.8521   83.0000 -145.0000 39

#__ type_ start__ end____ width___ exp.time_
  5 omega  -15.00   72.00   1.0000   10.0000
omega____ theta____ kappa____ phi______ frames
    -       29.8521  -99.0000  -60.0000 87

#__ type_ start__ end____ width___ exp.time_
  6 omega  -41.00  105.00   1.0000   10.0000
omega____ theta____ kappa____ phi______ frames
    -       29.8521    0.0000  -60.0000 146

#__ type_ start__ end____ width___ exp.time_
  7 omega   34.00  110.00   1.0000   10.0000
omega____ theta____ kappa____ phi______ frames
    -       29.8521  179.0000 -120.0000 76

#__ type_ start__ end____ width___ exp.time_
  8 omega    6.00  100.00   1.0000   10.0000
omega____ theta____ kappa____ phi______ frames
    -       29.8521   57.0000  -90.0000 94

#__ type_ start__ end____ width___ exp.time_
  9 omega  -41.00   54.00   1.0000   10.0000
omega____ theta____ kappa____ phi______ frames
    -       29.8521  -57.0000 -120.0000 95

#__ type_ start__ end____ width___ exp.time_
 10 omega    6.00  100.00   1.0000   10.0000
omega____ theta____ kappa____ phi______ frames
    -       29.8521   57.0000   60.0000 94

;
_diffrn_measurement_device_type 'Xcalibur, Sapphire3'
_diffrn_measurement_method '\w scans'
_diffrn_radiation_monochromator graphite
_diffrn_radiation_source 'Enhance (Mo) X-ray Source'
_diffrn_radiation_type MoK\a
_diffrn_radiation_wavelength 0.71073
_diffrn_reflns_av_R_equivalents 0.0372
_diffrn_reflns_Laue_measured_fraction_full 0.995
_diffrn_reflns_Laue_measured_fraction_max 0.901
_diffrn_reflns_limit_h_max 13
_diffrn_reflns_limit_h_min -13
_diffrn_reflns_limit_k_max 19
_diffrn_reflns_limit_k_min -18
_diffrn_reflns_limit_l_max 24
_diffrn_reflns_limit_l_min -23
_diffrn_reflns_number 32943
_diffrn_reflns_point_group_measured_fraction_full 0.995
_diffrn_reflns_point_group_measured_fraction_max 0.901
_diffrn_reflns_theta_full 25.242
_diffrn_reflns_theta_max 32.231
_diffrn_reflns_theta_min 4.203
_exptl_absorpt_coefficient_mu 4.744
_exptl_absorpt_correction_T_max 1.00000
_exptl_absorpt_correction_T_min 0.35821
_exptl_absorpt_correction_type multi-scan
_exptl_absorpt_process_details
;
CrysAlisPro, Agilent Technologies,
Version 1.171.36.28 (release 01-02-2013 CrysAlis171 .NET)
(compiled Feb  1 2013,16:14:44)
Empirical absorption correction using spherical harmonics,
 implemented in SCALE3 ABSPACK scaling algorithm.
;
_exptl_crystal_colour 'dark intense blue'
_exptl_crystal_density_diffrn 1.617
_exptl_crystal_description prismatic
_exptl_crystal_F_000 874
_exptl_crystal_size_max 0.3
_exptl_crystal_size_mid 0.25
_exptl_crystal_size_min 0.2
_refine_diff_density_max 0.692
_refine_diff_density_min -0.699
_refine_diff_density_rms 0.11
_refine_ls_extinction_method none
_refine_ls_goodness_of_fit_ref 1.021
_refine_ls_hydrogen_treatment constr
_refine_ls_matrix_type full
_refine_ls_number_parameters 306
_refine_ls_number_reflns 11399
_refine_ls_number_restraints 0
_refine_ls_restrained_S_all 1.021
_refine_ls_R_factor_all 0.0443
_refine_ls_R_factor_gt 0.0313
_refine_ls_shift/su_max 0.002
_refine_ls_shift/su_mean 0
_refine_ls_structure_factor_coef Fsqd
_refine_ls_weighting_details 'w=1/[\s^2^(Fo^2^)+(0.0280P)^2^+0.1465P] where P=(Fo^2^+2Fc^2^)/3'
_refine_ls_weighting_scheme calc
_refine_ls_wR_factor_ref 0.0676
_reflns_number_gt 9438
_reflns_number_total 11399
_reflns_threshold_expression 'I > 2\s(I)'
_cod_data_source_file ic6b00508_si_005.cif
_cod_data_source_block 040215
_cod_original_cell_volume 1789.31(11)
_cod_database_code 4347710
_shelx_space_group_comment
;
The symmetry employed for this shelxl refinement is uniquely defined
by the following loop, which should always be used as a source of
symmetry information in preference to the above space-group names.
They are only intended as comments.
;

loop_
_space_group_symop_operation_xyz
'x, y, z'
'-x, -y, -z'

loop_
_atom_site_label
_atom_site_fract_x
_atom_site_fract_y
_atom_site_fract_z
_atom_site_U_iso_or_equiv
_atom_site_adp_type
_atom_site_calc_flag
_atom_site_occupancy
_atom_site_type_symbol
Se1 0.13275(2) 0.66517(2) 0.85437(2) 0.01438(5) Uani d 1 Se
Se3 0.11908(2) 0.98433(2) 0.82198(2) 0.01458(5) Uani d 1 Se
Se2 0.35480(2) 0.79680(2) 0.64506(2) 0.01475(5) Uani d 1 Se
Se4 -0.09812(2) 0.87435(2) 0.68259(2) 0.01551(5) Uani d 1 Se
Co1 0.12702(3) 0.83060(2) 0.75218(2) 0.01248(6) Uani d 1 Co
P1 0.30816(6) 0.52806(4) 0.79412(3) 0.01126(10) Uani d 1 P
P3 -0.20534(6) 1.05540(4) 0.67608(3) 0.01191(10) Uani d 1 P
P2 0.52345(6) 0.64845(4) 0.69955(3) 0.01137(10) Uani d 1 P
P4 -0.12324(6) 1.08958(4) 0.83378(3) 0.01188(10) Uani d 1 P
C19 -0.1274(2) 1.22639(18) 0.85277(14) 0.0172(4) Uani d 1 C
H19 -0.2357 1.2741 0.858 0.021 Uiso calc 1 H
N2 -0.21474(19) 1.11267(15) 0.75631(11) 0.0143(4) Uani d 1 N
C17 -0.5006(2) 1.0460(2) 0.73851(15) 0.0225(5) Uani d 1 C
H17A -0.4904 1.0758 0.7859 0.034 Uiso calc 1 H
H17B -0.6074 1.0711 0.731 0.034 Uiso calc 1 H
H17C -0.4641 0.966 0.7484 0.034 Uiso calc 1 H
C13 -0.1109(2) 1.11996(18) 0.58073(14) 0.0163(4) Uani d 1 C
H13 -0.1147 1.0849 0.5333 0.02 Uiso calc 1 H
N1 0.46662(19) 0.54602(14) 0.74607(11) 0.0138(3) Uani d 1 N
C10 0.6719(2) 0.59475(18) 0.61194(13) 0.0154(4) Uani d 1 C
H10 0.751 0.53 0.6357 0.019 Uiso calc 1 H
C1 0.3612(2) 0.41172(18) 0.87777(14) 0.0164(4) Uani d 1 C
H1 0.4397 0.3495 0.8514 0.02 Uiso calc 1 H
C5 0.1595(2) 0.56886(18) 0.65413(14) 0.0182(4) Uani d 1 C
H5A 0.093 0.6361 0.6763 0.027 Uiso calc 1 H
H5B 0.2466 0.5834 0.6173 0.027 Uiso calc 1 H
H5C 0.1034 0.5434 0.6232 0.027 Uiso calc 1 H
C2 0.4357(3) 0.44355(19) 0.94019(15) 0.0225(5) Uani d 1 C
H2A 0.5196 0.4691 0.9104 0.034 Uiso calc 1 H
H2B 0.3601 0.5019 0.9694 0.034 Uiso calc 1 H
H2C 0.4741 0.3796 0.9801 0.034 Uiso calc 1 H
C9 0.5095(3) 0.74351(19) 0.84171(14) 0.0185(4) Uani d 1 C
H9A 0.4241 0.8033 0.8217 0.028 Uiso calc 1 H
H9B 0.4719 0.6876 0.8779 0.028 Uiso calc 1 H
H9C 0.5623 0.7718 0.8726 0.028 Uiso calc 1 H
C20 -0.0395(3) 1.2798(2) 0.77765(15) 0.0229(5) Uiso d 1 C
H20A -0.0785 1.281 0.7273 0.034 Uiso calc 1 H
H20B -0.0532 1.3547 0.7858 0.034 Uiso calc 1 H
H20C 0.0684 1.2374 0.7725 0.034 Uiso calc 1 H
C7 0.6212(2) 0.69222(18) 0.76691(13) 0.0150(4) Uiso d 1 C
H7 0.6615 0.7502 0.733 0.018 Uiso calc 1 H
C4 0.2160(2) 0.47922(17) 0.72660(13) 0.0144(4) Uani d 1 C
H4 0.1248 0.464 0.7613 0.017 Uiso calc 1 H
C12 0.6041(3) 0.5539(2) 0.55177(15) 0.0219(5) Uani d 1 C
H12A 0.5543 0.5014 0.5826 0.033 Uiso calc 1 H
H12B 0.5298 0.6161 0.525 0.033 Uiso calc 1 H
H12C 0.6854 0.5185 0.5098 0.033 Uiso calc 1 H
C23 -0.3849(3) 1.1126(2) 0.95689(15) 0.0230(5) Uani d 1 C
H23A -0.3776 1.1839 0.9613 0.034 Uiso calc 1 H
H23B -0.4493 1.1213 0.9155 0.034 Uiso calc 1 H
H23C -0.4291 1.0827 1.0104 0.034 Uiso calc 1 H
C8 0.7597(3) 0.5960(2) 0.79636(16) 0.0235(5) Uani d 1 C
H8A 0.8282 0.5652 0.7483 0.035 Uiso calc 1 H
H8B 0.814 0.6235 0.8269 0.035 Uiso calc 1 H
H8C 0.7236 0.5393 0.8322 0.035 Uiso calc 1 H
C14 0.0597(2) 1.0992(2) 0.58521(15) 0.0216(5) Uani d 1 C
H14A 0.1112 1.0205 0.5964 0.032 Uiso calc 1 H
H14B 0.1078 1.1282 0.5325 0.032 Uiso calc 1 H
H14C 0.067 1.1358 0.6295 0.032 Uiso calc 1 H
C21 -0.0687(3) 1.2228(2) 0.93465(15) 0.0252(5) Uani d 1 C
H21A -0.1259 1.1888 0.9809 0.038 Uiso calc 1 H
H21B 0.0391 1.18 0.9305 0.038 Uiso calc 1 H
H21C -0.0825 1.2974 0.9438 0.038 Uiso calc 1 H
C16 -0.4055(2) 1.08595(18) 0.65969(14) 0.0165(4) Uani d 1 C
H16 -0.4503 1.1673 0.6498 0.02 Uiso calc 1 H
C24 -0.2303(2) 0.91842(18) 0.92297(15) 0.0196(5) Uani d 1 C
H24A -0.128 0.8698 0.9065 0.029 Uiso calc 1 H
H24B -0.2737 0.8875 0.9763 0.029 Uiso calc 1 H
H24C -0.2939 0.9261 0.8814 0.029 Uiso calc 1 H
C22 -0.2227(2) 1.03266(18) 0.93053(13) 0.0157(4) Uani d 1 C
H22 -0.1618 1.0225 0.9755 0.019 Uiso calc 1 H
C15 -0.1965(3) 1.24522(19) 0.56291(16) 0.0248(5) Uani d 1 C
H15A -0.303 1.2565 0.5603 0.037 Uiso calc 1 H
H15B -0.1904 1.2825 0.6071 0.037 Uiso calc 1 H
H15C -0.1497 1.275 0.5101 0.037 Uiso calc 1 H
C18 -0.4179(3) 1.0408(2) 0.58229(15) 0.0246(5) Uani d 1 C
H18A -0.3568 1.0674 0.5338 0.037 Uiso calc 1 H
H18B -0.3808 0.9607 0.591 0.037 Uiso calc 1 H
H18C -0.524 1.0658 0.5735 0.037 Uiso calc 1 H
C11 0.7524(3) 0.6790(2) 0.56496(15) 0.0228(5) Uani d 1 C
H11A 0.7942 0.7034 0.6041 0.034 Uiso calc 1 H
H11B 0.8346 0.6443 0.5231 0.034 Uiso calc 1 H
H11C 0.679 0.7419 0.5382 0.034 Uiso calc 1 H
C6 0.3232(3) 0.36944(18) 0.69488(15) 0.0193(5) Uani d 1 C
H6A 0.3563 0.3153 0.742 0.029 Uiso calc 1 H
H6B 0.2686 0.3422 0.6644 0.029 Uiso calc 1 H
H6C 0.4119 0.3822 0.6584 0.029 Uiso calc 1 H
C3 0.2270(3) 0.3705(2) 0.92262(16) 0.0264(5) Uani d 1 C
H3A 0.1823 0.3511 0.882 0.04 Uiso calc 1 H
H3B 0.2642 0.3062 0.9624 0.04 Uiso calc 1 H
H3C 0.1502 0.4284 0.9517 0.04 Uiso calc 1 H

loop_
_atom_site_aniso_label
_atom_site_aniso_U_11
_atom_site_aniso_U_22
_atom_site_aniso_U_33
_atom_site_aniso_U_12
_atom_site_aniso_U_13
_atom_site_aniso_U_23
Se1 0.01679(10) 0.01073(10) 0.01337(10) -0.00332(8) 0.00085(8) -0.00153(8)
Se3 0.01120(9) 0.01299(10) 0.01974(11) -0.00323(8) -0.00128(8) -0.00487(8)
Se2 0.01376(9) 0.01246(10) 0.01375(10) -0.00122(8) -0.00052(7) 0.00131(8)
Se4 0.01514(9) 0.00936(9) 0.02274(11) -0.00220(8) -0.00670(8) -0.00286(8)
Co1 0.01181(12) 0.00958(13) 0.01467(14) -0.00199(10) -0.00142(10) -0.00154(11)
P1 0.0127(2) 0.0085(2) 0.0124(2) -0.00368(19) -0.00216(19) -0.00006(19)
P3 0.0117(2) 0.0095(2) 0.0140(2) -0.00291(19) -0.00224(19) -0.0006(2)
P2 0.0108(2) 0.0101(2) 0.0128(2) -0.00313(19) -0.00137(19) -0.0014(2)
P4 0.0124(2) 0.0094(2) 0.0135(2) -0.00367(19) -0.00016(19) -0.0022(2)
C19 0.0176(10) 0.0128(10) 0.0224(11) -0.0058(8) -0.0006(8) -0.0060(9)
N2 0.0141(8) 0.0131(8) 0.0145(9) -0.0025(7) -0.0025(7) -0.0017(7)
C17 0.0145(10) 0.0265(12) 0.0270(12) -0.0088(9) -0.0028(9) -0.0009(10)
C13 0.0182(10) 0.0150(10) 0.0148(10) -0.0048(8) -0.0022(8) -0.0008(8)
N1 0.0130(8) 0.0103(8) 0.0175(9) -0.0035(7) -0.0024(7) -0.0005(7)
C10 0.0118(9) 0.0153(10) 0.0173(10) -0.0028(8) 0.0011(8) -0.0037(9)
C1 0.0224(10) 0.0105(9) 0.0170(10) -0.0066(8) -0.0044(8) 0.0006(8)
C5 0.0195(10) 0.0170(10) 0.0191(11) -0.0046(9) -0.0065(8) -0.0035(9)
C2 0.0330(12) 0.0175(11) 0.0194(11) -0.0095(10) -0.0126(10) 0.0042(9)
C9 0.0217(10) 0.0185(11) 0.0174(11) -0.0077(9) -0.0037(8) -0.0043(9)
C4 0.0142(9) 0.0142(10) 0.0164(10) -0.0055(8) -0.0030(8) -0.0031(8)
C12 0.0209(10) 0.0251(12) 0.0200(11) -0.0061(10) 0.0003(9) -0.0099(10)
C23 0.0209(11) 0.0222(12) 0.0229(12) -0.0074(10) 0.0070(9) -0.0061(10)
C8 0.0172(10) 0.0259(12) 0.0284(13) -0.0051(9) -0.0088(9) -0.0036(11)
C14 0.0194(10) 0.0222(11) 0.0204(11) -0.0079(9) 0.0001(9) 0.0029(10)
C21 0.0336(13) 0.0249(12) 0.0229(12) -0.0150(11) -0.0025(10) -0.0078(10)
C16 0.0137(9) 0.0131(10) 0.0216(11) -0.0029(8) -0.0047(8) -0.0004(9)
C24 0.0177(10) 0.0167(11) 0.0218(11) -0.0069(9) 0.0013(9) 0.0015(9)
C22 0.0153(9) 0.0164(10) 0.0139(10) -0.0051(8) 0.0005(8) -0.0012(8)
C15 0.0269(12) 0.0190(11) 0.0256(12) -0.0080(10) -0.0047(10) 0.0061(10)
C18 0.0224(11) 0.0273(13) 0.0259(13) -0.0068(10) -0.0104(10) -0.0030(11)
C11 0.0200(10) 0.0264(12) 0.0214(12) -0.0100(10) 0.0048(9) -0.0049(10)
C6 0.0225(10) 0.0143(10) 0.0227(11) -0.0059(9) -0.0034(9) -0.0061(9)
C3 0.0318(13) 0.0213(12) 0.0275(13) -0.0153(11) -0.0049(10) 0.0073(10)

loop_
_atom_type_symbol
_atom_type_description
_atom_type_scat_dispersion_real
_atom_type_scat_dispersion_imag
_atom_type_scat_source
C C 0.0033 0.0016 'International Tables Vol C Tables 4.2.6.8 and 6.1.1.4'
H H 0 0 'International Tables Vol C Tables 4.2.6.8 and 6.1.1.4'
N N 0.0061 0.0033 'International Tables Vol C Tables 4.2.6.8 and 6.1.1.4'
P P 0.1023 0.0942 'International Tables Vol C Tables 4.2.6.8 and 6.1.1.4'
Co Co 0.3494 0.9721 'International Tables Vol C Tables 4.2.6.8 and 6.1.1.4'
Se Se -0.0929 2.2259 'International Tables Vol C Tables 4.2.6.8 and 6.1.1.4'

loop_
_geom_angle_atom_site_label_1
_geom_angle_atom_site_label_2
_geom_angle_atom_site_label_3
_geom_angle
P1 Se1 Co1 104.688(18)
P4 Se3 Co1 104.494(17)
P2 Se2 Co1 104.745(18)
P3 Se4 Co1 105.443(18)
Se2 Co1 Se4 107.864(13)
Se2 Co1 Se3 107.537(13)
Se4 Co1 Se3 112.199(12)
Se2 Co1 Se1 111.695(13)
Se4 Co1 Se1 107.169(14)
Se3 Co1 Se1 110.399(13)
N1 P1 C1 106.00(10)
N1 P1 C4 111.68(10)
C1 P1 C4 104.72(10)
N1 P1 Se1 118.69(7)
C1 P1 Se1 106.53(7)
C4 P1 Se1 108.18(7)
N2 P3 C13 111.28(10)
N2 P3 C16 106.15(9)
C13 P3 C16 106.02(10)
N2 P3 Se4 117.98(7)
C13 P3 Se4 108.09(7)
C16 P3 Se4 106.57(7)
N1 P2 C7 111.60(10)
N1 P2 C10 105.73(10)
C7 P2 C10 105.67(10)
N1 P2 Se2 118.37(7)
C7 P2 Se2 108.28(7)
C10 P2 Se2 106.31(7)
N2 P4 C19 105.93(10)
N2 P4 C22 111.86(10)
C19 P4 C22 105.76(10)
N2 P4 Se3 118.95(6)
C19 P4 Se3 106.63(7)
C22 P4 Se3 106.85(7)
C20 C19 C21 111.17(18)
C20 C19 P4 110.66(15)
C21 C19 P4 113.25(16)
C20 C19 H19 107.1
C21 C19 H19 107.1
P4 C19 H19 107.1
P4 N2 P3 138.32(11)
C16 C17 H17A 109.5
C16 C17 H17B 109.5
H17A C17 H17B 109.5
C16 C17 H17C 109.5
H17A C17 H17C 109.5
H17B C17 H17C 109.5
C14 C13 C15 110.7(2)
C14 C13 P3 111.67(16)
C15 C13 P3 111.67(15)
C14 C13 H13 107.5
C15 C13 H13 107.5
P3 C13 H13 107.5
P1 N1 P2 136.95(11)
C12 C10 C11 111.00(19)
C12 C10 P2 110.50(14)
C11 C10 P2 113.17(14)
C12 C10 H10 107.3
C11 C10 H10 107.3
P2 C10 H10 107.3
C3 C1 C2 111.15(19)
C3 C1 P1 113.70(16)
C2 C1 P1 109.83(15)
C3 C1 H1 107.3
C2 C1 H1 107.3
P1 C1 H1 107.3
C4 C5 H5A 109.5
C4 C5 H5B 109.5
H5A C5 H5B 109.5
C4 C5 H5C 109.5
H5A C5 H5C 109.5
H5B C5 H5C 109.5
C1 C2 H2A 109.5
C1 C2 H2B 109.5
H2A C2 H2B 109.5
C1 C2 H2C 109.5
H2A C2 H2C 109.5
H2B C2 H2C 109.5
C7 C9 H9A 109.5
C7 C9 H9B 109.5
H9A C9 H9B 109.5
C7 C9 H9C 109.5
H9A C9 H9C 109.5
H9B C9 H9C 109.5
C19 C20 H20A 109.5
C19 C20 H20B 109.5
H20A C20 H20B 109.5
C19 C20 H20C 109.5
H20A C20 H20C 109.5
H20B C20 H20C 109.5
C9 C7 C8 111.02(19)
C9 C7 P2 111.73(15)
C8 C7 P2 111.72(15)
C9 C7 H7 107.4
C8 C7 H7 107.4
P2 C7 H7 107.4
C5 C4 C6 111.82(17)
C5 C4 P1 111.55(15)
C6 C4 P1 111.35(14)
C5 C4 H4 107.3
C6 C4 H4 107.3
P1 C4 H4 107.3
C10 C12 H12A 109.5
C10 C12 H12B 109.5
H12A C12 H12B 109.5
C10 C12 H12C 109.5
H12A C12 H12C 109.5
H12B C12 H12C 109.5
C22 C23 H23A 109.5
C22 C23 H23B 109.5
H23A C23 H23B 109.5
C22 C23 H23C 109.5
H23A C23 H23C 109.5
H23B C23 H23C 109.5
C7 C8 H8A 109.5
C7 C8 H8B 109.5
H8A C8 H8B 109.5
C7 C8 H8C 109.5
H8A C8 H8C 109.5
H8B C8 H8C 109.5
C13 C14 H14A 109.5
C13 C14 H14B 109.5
H14A C14 H14B 109.5
C13 C14 H14C 109.5
H14A C14 H14C 109.5
H14B C14 H14C 109.5
C19 C21 H21A 109.5
C19 C21 H21B 109.5
H21A C21 H21B 109.5
C19 C21 H21C 109.5
H21A C21 H21C 109.5
H21B C21 H21C 109.5
C17 C16 C18 111.54(19)
C17 C16 P3 110.97(15)
C18 C16 P3 113.18(15)
C17 C16 H16 106.9
C18 C16 H16 106.9
P3 C16 H16 106.9
C22 C24 H24A 109.5
C22 C24 H24B 109.5
H24A C24 H24B 109.5
C22 C24 H24C 109.5
H24A C24 H24C 109.5
H24B C24 H24C 109.5
C24 C22 C23 110.81(18)
C24 C22 P4 111.42(15)
C23 C22 P4 112.23(16)
C24 C22 H22 107.4
C23 C22 H22 107.4
P4 C22 H22 107.4
C13 C15 H15A 109.5
C13 C15 H15B 109.5
H15A C15 H15B 109.5
C13 C15 H15C 109.5
H15A C15 H15C 109.5
H15B C15 H15C 109.5
C16 C18 H18A 109.5
C16 C18 H18B 109.5
H18A C18 H18B 109.5
C16 C18 H18C 109.5
H18A C18 H18C 109.5
H18B C18 H18C 109.5
C10 C11 H11A 109.5
C10 C11 H11B 109.5
H11A C11 H11B 109.5
C10 C11 H11C 109.5
H11A C11 H11C 109.5
H11B C11 H11C 109.5
C4 C6 H6A 109.5
C4 C6 H6B 109.5
H6A C6 H6B 109.5
C4 C6 H6C 109.5
H6A C6 H6C 109.5
H6B C6 H6C 109.5
C1 C3 H3A 109.5
C1 C3 H3B 109.5
H3A C3 H3B 109.5
C1 C3 H3C 109.5
H3A C3 H3C 109.5
H3B C3 H3C 109.5

loop_
_geom_bond_atom_site_label_1
_geom_bond_atom_site_label_2
_geom_bond_distance
Se1 P1 2.1844(5)
Se1 Co1 2.4416(4)
Se3 P4 2.1874(5)
Se3 Co1 2.4368(3)
Se2 P2 2.1847(6)
Se2 Co1 2.4311(4)
Se4 P3 2.1889(6)
Se4 Co1 2.4334(4)
P1 N1 1.5969(18)
P1 C1 1.832(2)
P1 C4 1.835(2)
P3 N2 1.5948(17)
P3 C13 1.834(2)
P3 C16 1.834(2)
P2 N1 1.5947(19)
P2 C7 1.831(2)
P2 C10 1.831(2)
P4 N2 1.5938(18)
P4 C19 1.832(2)
P4 C22 1.828(2)
C19 C20 1.523(3)
C19 C21 1.533(3)
C19 H19 0.98
C17 C16 1.522(3)
C17 H17A 0.96
C17 H17B 0.96
C17 H17C 0.96
C13 C14 1.533(3)
C13 C15 1.535(3)
C13 H13 0.98
C10 C12 1.522(3)
C10 C11 1.532(3)
C10 H10 0.98
C1 C3 1.524(3)
C1 C2 1.526(3)
C1 H1 0.98
C5 C4 1.528(3)
C5 H5A 0.96
C5 H5B 0.96
C5 H5C 0.96
C2 H2A 0.96
C2 H2B 0.96
C2 H2C 0.96
C9 C7 1.526(3)
C9 H9A 0.96
C9 H9B 0.96
C9 H9C 0.96
C20 H20A 0.96
C20 H20B 0.96
C20 H20C 0.96
C7 C8 1.536(3)
C7 H7 0.98
C4 C6 1.536(3)
C4 H4 0.98
C12 H12A 0.96
C12 H12B 0.96
C12 H12C 0.96
C23 C22 1.536(3)
C23 H23A 0.96
C23 H23B 0.96
C23 H23C 0.96
C8 H8A 0.96
C8 H8B 0.96
C8 H8C 0.96
C14 H14A 0.96
C14 H14B 0.96
C14 H14C 0.96
C21 H21A 0.96
C21 H21B 0.96
C21 H21C 0.96
C16 C18 1.528(3)
C16 H16 0.98
C24 C22 1.526(3)
C24 H24A 0.96
C24 H24B 0.96
C24 H24C 0.96
C22 H22 0.98
C15 H15A 0.96
C15 H15B 0.96
C15 H15C 0.96
C18 H18A 0.96
C18 H18B 0.96
C18 H18C 0.96
C11 H11A 0.96
C11 H11B 0.96
C11 H11C 0.96
C6 H6A 0.96
C6 H6B 0.96
C6 H6C 0.96
C3 H3A 0.96
C3 H3B 0.96
C3 H3C 0.96

loop_
_geom_torsion_atom_site_label_1
_geom_torsion_atom_site_label_2
_geom_torsion_atom_site_label_3
_geom_torsion_atom_site_label_4
_geom_torsion
N2 P4 C19 C20 -64.21(17)
C22 P4 C19 C20 176.92(15)
Se3 P4 C19 C20 63.42(16)
N2 P4 C19 C21 170.19(15)
C22 P4 C19 C21 51.32(18)
Se3 P4 C19 C21 -62.18(16)
C19 P4 N2 P3 143.82(18)
C22 P4 N2 P3 -101.42(19)
Se3 P4 N2 P3 24.0(2)
C13 P3 N2 P4 -99.09(19)
C16 P3 N2 P4 146.00(18)
Se4 P3 N2 P4 26.7(2)
N2 P3 C13 C14 65.95(17)
C16 P3 C13 C14 -179.07(15)
Se4 P3 C13 C14 -65.12(16)
N2 P3 C13 C15 -58.62(18)
C16 P3 C13 C15 56.37(18)
Se4 P3 C13 C15 170.32(14)
C1 P1 N1 P2 -146.31(16)
C4 P1 N1 P2 100.21(18)
Se1 P1 N1 P2 -26.7(2)
C7 P2 N1 P1 100.30(18)
C10 P2 N1 P1 -145.29(16)
Se2 P2 N1 P1 -26.4(2)
N1 P2 C10 C12 60.76(18)
C7 P2 C10 C12 179.20(16)
Se2 P2 C10 C12 -65.87(17)
N1 P2 C10 C11 -174.06(16)
C7 P2 C10 C11 -55.62(18)
Se2 P2 C10 C11 59.31(17)
N1 P1 C1 C3 -171.36(16)
C4 P1 C1 C3 -53.15(18)
Se1 P1 C1 C3 61.34(17)
N1 P1 C1 C2 63.39(17)
C4 P1 C1 C2 -178.40(15)
Se1 P1 C1 C2 -63.91(16)
N1 P2 C7 C9 -67.74(18)
C10 P2 C7 C9 177.81(16)
Se2 P2 C7 C9 64.25(17)
N1 P2 C7 C8 57.32(18)
C10 P2 C7 C8 -57.13(18)
Se2 P2 C7 C8 -170.70(14)
N1 P1 C4 C5 -67.50(16)
C1 P1 C4 C5 178.23(15)
Se1 P1 C4 C5 64.90(15)
N1 P1 C4 C6 58.20(18)
C1 P1 C4 C6 -56.07(18)
Se1 P1 C4 C6 -169.40(14)
N2 P3 C16 C17 -56.06(18)
C13 P3 C16 C17 -174.50(15)
Se4 P3 C16 C17 70.51(16)
N2 P3 C16 C18 177.65(16)
C13 P3 C16 C18 59.22(19)
Se4 P3 C16 C18 -55.77(18)
N2 P4 C22 C24 64.17(17)
C19 P4 C22 C24 179.04(15)
Se3 P4 C22 C24 -67.62(15)
N2 P4 C22 C23 -60.76(18)
C19 P4 C22 C23 54.11(18)
Se3 P4 C22 C23 167.45(14)
